data_8103708
loop_
_publ_author_name
'Keller, E.'
'Roehr, C.'

_publ_section_title
;
 Structural changes within and between the two isotypic series A Bi O2 (A
 = Na, K, Rb, Cs) and A Sb O2 (A = K, Rb, Cs)
;
_journal_name_full 'Zeitschrift fuer Kristallographie (149,1979-)'
_journal_page_first 431
_journal_page_last 440
_journal_volume 223
_journal_year 2008
_chemical_formula_sum 'Bi Na O2'
_chemical_name_systematic 'Na Bi O2'
_space_group_IT_number 15
_symmetry_space_group_name_Hall '-C 2yc'
_symmetry_space_group_name_H-M 'C 1 2/c 1'
_cell_angle_alpha 90
_cell_angle_beta 127.694
_cell_angle_gamma 90
_cell_formula_units_Z 4
_cell_length_a 7.3917
_cell_length_b 7.2554
_cell_length_c 5.8823
_cell_volume 249.624
_citation_journal_id_ASTM ZEKRDZ
_cod_data_source_file Keller_ZEKRDZ_2008_1579.cif
_cod_data_source_block Bi1Na1O2
_cod_original_cell_volume 249.6245
_cod_original_formula_sum 'Bi1 Na1 O2'
_cod_database_code 8103708

loop_
_symmetry_equiv_pos_as_xyz
x,y,z
-x,y,-z+1/2
-x,-y,-z
x,-y,z-1/2
x+1/2,y+1/2,z
-x+1/2,y+1/2,-z+1/2
-x+1/2,-y+1/2,-z
x+1/2,-y+1/2,z-1/2

loop_
_atom_site_label
_atom_site_type_symbol
_atom_site_fract_x
_atom_site_fract_y
_atom_site_fract_z
_atom_site_occupancy
_atom_site_U_iso_or_equiv
Bi1 Bi+3 0 0.1166 0.25 1 0.0
Na1 Na+1 0 0.6255 0.25 1 0.0
O1 O-2 0.2898 0.4253 0.2508 1 0.0
